data_7048044
loop_
_publ_author_name
'Schroeter, Felix'
'C\'isa\<rov\'a, Ivana'
'Soellner, Johannes'
'Herdtweck, Eberhardt'
'Strassner, Thomas'

_publ_section_title
;
 Electron-poor hemilabile dicationic palladium NHC complexes - synthesis,
 structure and catalytic activity.
;
_journal_issue 46
_journal_name_full 'Dalton transactions (Cambridge, England : 2003)'
_journal_page_first 16638
_journal_page_last 16650
_journal_paper_doi 10.1039/c8dt03373k
_journal_volume 47
_journal_year 2018
_chemical_compound_source 'see text'
_chemical_formula_moiety 'C28 H24 Cl N8 Pd, F6 P'
_chemical_formula_sum 'C28 H24 Cl F6 N8 P Pd'
_chemical_formula_weight 759.37
_space_group_IT_number 14
_space_group_name_Hall '-P 2ybc'
_space_group_name_H-M_alt 'P 1 21/c 1'
_symmetry_cell_setting monoclinic
_symmetry_Int_Tables_number 14
_symmetry_space_group_name_Hall '-P 2ybc'
_symmetry_space_group_name_H-M 'P 1 21/c 1'
_atom_sites_solution_hydrogens geom
_audit_update_record
;
2018-10-23 deposited with the CCDC.
2018-11-01 downloaded from the CCDC.
;
_cell_angle_alpha 90
_cell_angle_beta 111.055(1)
_cell_angle_gamma 90
_cell_formula_units_Z 4
_cell_length_a 13.4023(5)
_cell_length_b 20.9123(8)
_cell_length_c 12.4921(4)
_cell_measurement_reflns_used 9563
_cell_measurement_temperature 100
_cell_measurement_theta_max 28.3
_cell_measurement_theta_min 2.95
_cell_volume 3267.4(2)
_computing_cell_refinement 'APEX3 v2017.3-0 (Bruker AXS)'
_computing_data_collection 'Bruker Instrument Service vV6.2.6'
_computing_data_reduction 'SAINT V8.38A (Bruker AXS Inc., 2017)'
_computing_molecular_graphics 'shelXle (C.B. Huebschle, rev 833)'
_computing_publication_material 'PLATON (Spek, 2003)'
_computing_structure_refinement 'SHELXL-2016/6 (Sheldrick, 2016)'
_computing_structure_solution 'SHELXT 2014/5 (Sheldrick, 2014)'
_diffrn_ambient_temperature 100
_diffrn_detector 'Bruker Photon II detector'
_diffrn_detector_type 'Charge-Integrating Pixel Array Detector'
_diffrn_measured_fraction_theta_full 0.998
_diffrn_measured_fraction_theta_max 0.999
_diffrn_measurement_device_type 'Bruker Photon II detector'
_diffrn_measurement_method '\f and \w scans'
_diffrn_radiation_monochromator Multilayer
_diffrn_radiation_probe x-ray
_diffrn_radiation_source 'sealed X-ray tube'
_diffrn_radiation_type MoK\a
_diffrn_radiation_wavelength 0.71073
_diffrn_reflns_av_R_equivalents 0.0511
_diffrn_reflns_av_unetI/netI 0.0168
_diffrn_reflns_limit_h_max 17
_diffrn_reflns_limit_h_min -17
_diffrn_reflns_limit_k_max 27
_diffrn_reflns_limit_k_min -27
_diffrn_reflns_limit_l_max 16
_diffrn_reflns_limit_l_min -16
_diffrn_reflns_number 143203
_diffrn_reflns_reduction_process
;
;
_diffrn_reflns_theta_full 25.24
_diffrn_reflns_theta_max 28.30
_diffrn_reflns_theta_min 2.54
_exptl_absorpt_coefficient_mu 0.765
_exptl_absorpt_correction_T_max 0.925
_exptl_absorpt_correction_T_min 0.746
_exptl_absorpt_correction_type multi-scan
_exptl_absorpt_process_details
;
SADABS-2016/2 - Bruker AXS area detector scaling and absorption correction
;
_exptl_crystal_colour colorless
_exptl_crystal_density_diffrn 1.544
_exptl_crystal_density_method 'Not Measured'
_exptl_crystal_description bar
_exptl_crystal_F_000 1520
_exptl_crystal_size_max 0.407
_exptl_crystal_size_mid 0.207
_exptl_crystal_size_min 0.104
_refine_diff_density_max 0.765
_refine_diff_density_min -0.683
_refine_diff_density_rms 0.061
_refine_ls_extinction_method none
_refine_ls_goodness_of_fit_ref 1.052
_refine_ls_hydrogen_treatment constr
_refine_ls_matrix_type full
_refine_ls_number_parameters 445
_refine_ls_number_reflns 8113
_refine_ls_number_restraints 113
_refine_ls_restrained_S_all 1.156
_refine_ls_R_factor_all 0.0295
_refine_ls_R_factor_gt 0.0258
_refine_ls_shift/su_max 0.004
_refine_ls_shift/su_mean 0.000
_refine_ls_structure_factor_coef Fsqd
_refine_ls_weighting_details 'W=1/[\S^2^(FO^2^)+(0.0231P)^2^+3.1774P] WHERE P=(FO^2^+2FC^2^)/3'
_refine_ls_weighting_scheme calc
_refine_ls_wR_factor_gt 0.0599
_refine_ls_wR_factor_ref 0.0621
_reflns_number_gt 7387
_reflns_number_total 8113
_reflns_threshold_expression I>2\s(I)
_cod_data_source_file c8dt03373k2.cif
_cod_data_source_block js_fs1995_k3_sq
_cod_depositor_comments
;
The following automatic conversions were performed:

'_exptl_absorpt_correction_type' value 'Multi-Scan' changed to
'multi-scan' according to
/home/data/users/saulius/crontab/automatic-downloads/rss-feeds/RSC/lib/dictionaries/cif_core.dic
dictionary named 'cif_core.dic' version 2.4.2 from 2011-04-26.

Automatic conversion script
Id: cif_fix_values 4973 2017-02-22 13:04:09Z antanas 

 Adding full bibliography for 7048041--7048044.cif.
;
_cod_original_sg_symbol_H-M 'P 21/c'
_cod_database_code 7048044

loop_
_space_group_symop_id
_space_group_symop_operation_xyz
1 x,y,z
2 -x,1/2+y,1/2-z
3 -x,-y,-z
4 x,1/2-y,1/2+z

loop_
_atom_site_aniso_label
_atom_site_aniso_U_11
_atom_site_aniso_U_22
_atom_site_aniso_U_33
_atom_site_aniso_U_23
_atom_site_aniso_U_13
_atom_site_aniso_U_12
Pd1 0.0147(1) 0.0199(1) 0.0143(1) 0.0003(1) 0.0042(1) 0.0029(1)
Cl1 0.0276(2) 0.0310(2) 0.0178(2) -0.0023(2) 0.0088(2) 0.0062(2)
P1 0.0243(2) 0.0379(3) 0.0269(2) -0.0020(2) 0.0084(2) 0.0074(2)
F1 0.0909(14) 0.1468(19) 0.0802(13) 0.0024(12) 0.0461(11) 0.0773(13)
N1 0.0213(7) 0.0268(8) 0.0197(7) 0.0017(6) 0.0088(6) 0.0060(6)
F2 0.0334(7) 0.0723(9) 0.0377(7) 0.0021(6) 0.0185(6) 0.0157(6)
N2 0.0256(7) 0.0236(7) 0.0179(7) 0.0011(5) 0.0087(6) 0.0027(6)
F3 0.129(3) 0.0372(18) 0.089(3) 0.0020(19) 0.014(3) -0.031(2)
N3 0.0172(7) 0.0230(7) 0.0193(7) 0.0012(5) 0.0052(5) 0.0031(5)
F4 0.0514(18) 0.076(2) 0.074(2) -0.0043(18) 0.0194(17) -0.0352(16)
N4 0.0205(7) 0.0335(9) 0.0283(8) 0.0039(7) 0.0093(6) 0.0069(6)
F5 0.0383(15) 0.061(2) 0.0214(12) 0.0022(12) 0.0076(11) 0.0045(14)
N5 0.0174(7) 0.0212(7) 0.0183(6) 0.0017(5) 0.0060(5) 0.0030(5)
F6 0.059(2) 0.096(3) 0.0386(15) 0.0196(18) 0.0042(15) 0.028(2)
N6 0.0153(6) 0.0226(7) 0.0192(7) 0.0029(5) 0.0049(5) 0.0022(5)
N7 0.0209(7) 0.0243(7) 0.0236(7) 0.0000(6) 0.0048(6) 0.0014(6)
F7 0.044(3) 0.074(4) 0.099(4) 0.004(3) 0.001(3) -0.027(2)
F8 0.093(4) 0.053(4) 0.070(4) -0.025(3) -0.004(3) -0.006(3)
N8 0.0236(7) 0.0232(7) 0.0225(7) 0.0039(6) 0.0111(6) 0.0037(6)
F9 0.072(4) 0.062(4) 0.057(4) 0.018(3) 0.035(3) 0.010(3)
F10 0.061(3) 0.048(3) 0.044(3) 0.013(2) 0.014(2) 0.019(2)
C1 0.0194(8) 0.0217(8) 0.0183(8) 0.0018(6) 0.0064(6) 0.0019(6)
C2 0.0366(10) 0.0324(10) 0.0225(9) 0.0011(7) 0.0159(8) 0.0072(8)
C3 0.0320(10) 0.0337(10) 0.0262(9) 0.0016(8) 0.0177(8) 0.0086(8)
C4 0.0185(8) 0.0232(8) 0.0218(8) 0.0027(6) 0.0071(7) 0.0024(6)
C5 0.0171(8) 0.0366(10) 0.0305(10) 0.0038(8) 0.0044(7) 0.0050(7)
C6 0.0206(9) 0.0351(10) 0.0232(9) 0.0026(7) 0.0013(7) 0.0025(7)
C7 0.0220(8) 0.0291(9) 0.0212(8) -0.0006(7) 0.0046(7) 0.0031(7)
C8 0.0236(8) 0.0264(9) 0.0142(7) 0.0020(6) 0.0059(6) -0.0009(7)
C9 0.0425(11) 0.0269(9) 0.0212(9) 0.0026(7) 0.0078(8) -0.0083(8)
C10 0.0375(11) 0.0413(12) 0.0212(9) 0.0050(8) 0.0022(8) -0.0185(9)
C11 0.0224(9) 0.0492(12) 0.0200(8) 0.0096(8) 0.0056(7) -0.0052(8)
C12 0.0266(9) 0.0318(10) 0.0206(8) 0.0052(7) 0.0094(7) 0.0031(7)
C13 0.0246(9) 0.0250(9) 0.0169(8) -0.0003(6) 0.0074(7) -0.0023(7)
C14 0.0239(10) 0.0796(19) 0.0364(12) 0.0214(12) 0.0028(9) -0.0064(11)
C15 0.0185(8) 0.0213(8) 0.0151(7) 0.0009(6) 0.0063(6) 0.0023(6)
C16 0.0171(8) 0.0284(9) 0.0221(8) 0.0047(7) 0.0055(7) 0.0044(7)
C17 0.0177(8) 0.0273(9) 0.0215(8) 0.0045(7) 0.0062(7) 0.0062(7)
C18 0.0218(8) 0.0220(8) 0.0154(7) 0.0002(6) 0.0076(6) 0.0011(6)
C19 0.0312(10) 0.0217(8) 0.0254(9) 0.0020(7) 0.0145(8) 0.0026(7)
C20 0.0291(9) 0.0252(9) 0.0220(8) -0.0023(7) 0.0107(7) -0.0028(7)
C21 0.0226(9) 0.0275(9) 0.0246(9) -0.0027(7) 0.0064(7) -0.0016(7)
C22 0.0157(7) 0.0224(8) 0.0229(8) 0.0019(6) 0.0091(6) 0.0020(6)
C23 0.0166(8) 0.0243(8) 0.0210(8) -0.0010(6) 0.0068(6) 0.0014(6)
C24 0.0215(8) 0.0245(9) 0.0223(8) 0.0027(7) 0.0093(7) 0.0041(7)
C25 0.0244(9) 0.0221(8) 0.0300(9) -0.0012(7) 0.0148(7) 0.0011(7)
C26 0.0198(8) 0.0297(9) 0.0260(9) -0.0052(7) 0.0087(7) -0.0032(7)
C27 0.0170(8) 0.0300(9) 0.0215(8) 0.0012(7) 0.0059(7) 0.0012(7)
C28 0.0462(12) 0.0226(9) 0.0387(11) -0.0011(8) 0.0183(10) -0.0035(8)

loop_
_atom_site_label
_atom_site_type_symbol
_atom_site_thermal_displace_type
_atom_site_fract_x
_atom_site_fract_y
_atom_site_fract_z
_atom_site_occupancy
_atom_site_U_iso_or_equiv
_atom_site_calc_flag
_atom_site_refinement_flags
_atom_site_disorder_assembly
_atom_site_disorder_group
Pd1 Pd Uani 0.15985(2) 0.36711(2) 0.53063(2) 1.000 0.0166(1) d . . .
Cl1 Cl Uani 0.18995(4) 0.33439(2) 0.36630(3) 1.000 0.0253(1) d . . .
P1 P Uani 0.19833(4) 0.58648(3) 0.08114(4) 1.000 0.0299(1) d . . .
F1 F Uani 0.28564(18) 0.55471(12) 0.03962(18) 1.000 0.1017(9) d U . .
N1 N Uani 0.02064(12) 0.42722(7) 0.62270(12) 1.000 0.0222(4) d . . .
F2 F Uani 0.11203(10) 0.61936(8) 0.12122(11) 1.000 0.0462(4) d U . .
N2 N Uani 0.15939(12) 0.41107(7) 0.77213(12) 1.000 0.0221(4) d . . .
F3 F Uani 0.1305(6) 0.5255(3) 0.0494(7) 0.643(15) 0.0920(15) d UP A 1
N3 N Uani 0.00466(11) 0.39862(7) 0.44068(12) 1.000 0.0202(4) d . . .
F4 F Uani 0.2692(4) 0.6521(3) 0.1092(5) 0.643(15) 0.0680(11) d UP A 1
N4 N Uani -0.14011(12) 0.45026(8) 0.47419(14) 1.000 0.0273(5) d . . .
F5 F Uani 0.1367(3) 0.6135(3) -0.0467(3) 0.643(15) 0.0411(9) d UP A 1
N5 N Uani 0.33475(11) 0.27681(7) 0.65069(12) 1.000 0.0191(4) d . . .
F6 F Uani 0.2636(5) 0.5634(4) 0.2059(3) 0.643(15) 0.0682(13) d UP A 1
N6 N Uani 0.39851(11) 0.37154(7) 0.65526(12) 1.000 0.0194(4) d . . .
N7 N Uani 0.16018(12) 0.23805(7) 0.58167(13) 1.000 0.0238(4) d . . .
F7 F Uani 0.2790(6) 0.6334(5) 0.1482(11) 0.357(15) 0.079(2) d UP A 2
F8 F Uani 0.1111(8) 0.5318(6) 0.0170(10) 0.357(15) 0.081(2) d UP A 2
N8 N Uani 0.30880(12) 0.16720(7) 0.65883(13) 1.000 0.0223(4) d . . .
F9 F Uani 0.1622(10) 0.6278(5) -0.0273(11) 0.357(15) 0.060(2) d UP A 2
F10 F Uani 0.2300(8) 0.5397(4) 0.1949(7) 0.357(15) 0.0523(17) d UP A 2
C1 C Uani 0.12155(13) 0.40230(8) 0.65779(14) 1.000 0.0199(5) d . . .
C2 C Uani 0.08304(16) 0.44102(10) 0.80747(16) 1.000 0.0291(6) d . . .
C3 C Uani -0.00421(16) 0.45084(10) 0.71429(16) 1.000 0.0286(6) d . . .
C4 C Uani -0.04376(14) 0.42549(8) 0.50640(15) 1.000 0.0212(5) d . . .
C5 C Uani -0.19667(15) 0.44622(10) 0.36129(17) 1.000 0.0292(5) d . . .
C6 C Uani -0.15645(15) 0.41847(10) 0.28521(16) 1.000 0.0281(5) d . . .
C7 C Uani -0.05287(14) 0.39503(9) 0.32857(15) 1.000 0.0250(5) d . . .
C8 C Uani 0.26251(14) 0.39079(9) 0.84963(14) 1.000 0.0216(5) d . . .
C9 C Uani 0.33678(17) 0.43606(10) 0.91096(16) 1.000 0.0312(6) d . . .
C10 C Uani 0.43616(17) 0.41559(11) 0.98391(17) 1.000 0.0356(6) d . . .
C11 C Uani 0.46314(15) 0.35128(11) 0.99659(16) 1.000 0.0311(6) d . . .
C12 C Uani 0.38647(15) 0.30703(10) 0.93656(15) 1.000 0.0261(5) d . . .
C13 C Uani 0.28558(14) 0.32611(9) 0.86345(14) 1.000 0.0222(5) d . . .
C14 C Uani 0.57403(17) 0.33038(15) 1.0724(2) 1.000 0.0488(8) d . . .
C15 C Uani 0.30585(13) 0.33851(8) 0.61991(14) 1.000 0.0182(4) d . . .
C16 C Uani 0.48494(14) 0.33100(9) 0.70975(15) 1.000 0.0230(5) d . . .
C17 C Uani 0.44494(14) 0.27207(9) 0.70673(15) 1.000 0.0224(5) d . . .
C18 C Uani 0.26299(14) 0.22391(8) 0.62883(14) 1.000 0.0195(4) d . . .
C19 C Uani 0.24001(15) 0.11805(9) 0.63525(16) 1.000 0.0249(5) d . . .
C20 C Uani 0.13081(15) 0.12589(9) 0.58381(15) 1.000 0.0250(5) d . . .
C21 C Uani 0.09378(15) 0.18784(9) 0.55870(16) 1.000 0.0255(5) d . . .
C22 C Uani 0.41093(13) 0.43819(8) 0.63399(15) 1.000 0.0197(4) d . . .
C23 C Uani 0.36130(13) 0.46304(8) 0.52438(15) 1.000 0.0206(5) d . . .
C24 C Uani 0.37785(14) 0.52675(8) 0.50416(15) 1.000 0.0224(5) d . . .
C25 C Uani 0.44325(15) 0.56589(9) 0.59138(16) 1.000 0.0241(5) d . . .
C26 C Uani 0.49250(14) 0.53966(9) 0.70023(16) 1.000 0.0250(5) d . . .
C27 C Uani 0.47708(14) 0.47598(9) 0.72232(15) 1.000 0.0231(5) d . . .
C28 C Uani 0.46226(19) 0.63462(9) 0.56838(19) 1.000 0.0350(6) d . . .
H2 H Uiso 0.09168 0.45233 0.88394 1.000 0.0350 c RU . .
H3 H Uiso -0.06949 0.46994 0.71121 1.000 0.0340 c RU . .
H5 H Uiso -0.26714 0.46315 0.33275 1.000 0.0350 c RU . .
H6 H Uiso -0.19828 0.41551 0.20581 1.000 0.0340 c RU . .
H7 H Uiso -0.02248 0.37623 0.27810 1.000 0.0300 c RU . .
H9 H Uiso 0.31971 0.48032 0.90300 1.000 0.0370 c RU . .
H10 H Uiso 0.48717 0.44636 1.02637 1.000 0.0430 c RU . .
H12 H Uiso 0.40318 0.26274 0.94555 1.000 0.0310 c RU . .
H13 H Uiso 0.23337 0.29527 0.82366 1.000 0.0270 c RU . .
H14A H Uiso 0.57549 0.28379 1.08124 1.000 0.0730 c RU . .
H14B H Uiso 0.59287 0.35063 1.14785 1.000 0.0730 c RU . .
H14C H Uiso 0.62560 0.34319 1.03725 1.000 0.0730 c RU . .
H16 H Uiso 0.55805 0.34299 0.74262 1.000 0.0280 c RU . .
H17 H Uiso 0.48423 0.23426 0.73702 1.000 0.0270 c RU . .
H19 H Uiso 0.26758 0.07606 0.65477 1.000 0.0300 c RU . .
H20 H Uiso 0.08339 0.09041 0.56649 1.000 0.0300 c RU . .
H21 H Uiso 0.01899 0.19500 0.52411 1.000 0.0310 c RU . .
H23 H Uiso 0.31665 0.43678 0.46412 1.000 0.0250 c RU . .
H24 H Uiso 0.34393 0.54395 0.42944 1.000 0.0270 c RU . .
H26 H Uiso 0.53747 0.56577 0.76051 1.000 0.0300 c RU . .
H27 H Uiso 0.51136 0.45859 0.79684 1.000 0.0280 c RU . .
H28A H Uiso 0.53708 0.64578 0.61117 1.000 0.0520 c RU . .
H28B H Uiso 0.41545 0.66231 0.59288 1.000 0.0520 c RU . .
H28C H Uiso 0.44663 0.64053 0.48612 1.000 0.0520 c RU . .

loop_
_atom_type_symbol
_atom_type_description
_atom_type_scat_dispersion_real
_atom_type_scat_dispersion_imag
_atom_type_scat_source
C C 0.0033 0.0016 ' International Tables Vol C Tables 4.2.6.8 and 6.1.1.4'
H H 0.0000 0.0000 ' International Tables Vol C Tables 4.2.6.8 and 6.1.1.4'
Cl Cl 0.1484 0.1585 ' International Tables Vol C Tables 4.2.6.8 and 6.1.1.4'
F F 0.0171 0.0103 ' International Tables Vol C Tables 4.2.6.8 and 6.1.1.4'
N N 0.0061 0.0033 ' International Tables Vol C Tables 4.2.6.8 and 6.1.1.4'
P P 0.1023 0.0942 ' International Tables Vol C Tables 4.2.6.8 and 6.1.1.4'
Pd Pd -0.9988 1.0072 ' International Tables Vol C Tables 4.2.6.8 and 6.1.1.4'

loop_
_geom_angle_atom_site_label_1
_geom_angle_atom_site_label_2
_geom_angle_atom_site_label_3
_geom_angle
_geom_angle_publ_flag
Cl1 Pd1 N3 94.18(4) yes
Cl1 Pd1 C1 173.02(5) yes
Cl1 Pd1 C15 87.62(5) yes
N3 Pd1 C1 79.56(7) yes
N3 Pd1 C15 178.19(6) yes
C1 Pd1 C15 98.64(7) yes
F3 P1 F6 93.9(4) yes
F4 P1 F5 88.3(3) yes
F4 P1 F6 88.4(4) yes
F5 P1 F6 176.5(3) yes
F7 P1 F8 175.4(6) yes
F7 P1 F9 93.5(7) yes
F7 P1 F10 89.8(6) yes
F8 P1 F9 91.0(6) yes
F8 P1 F10 85.7(5) yes
F9 P1 F10 176.4(6) yes
F2 P1 F5 89.34(17) yes
F2 P1 F6 91.7(3) yes
F2 P1 F7 90.1(4) yes
F2 P1 F8 89.1(4) yes
F1 P1 F2 178.81(11) yes
F1 P1 F3 90.3(3) yes
F1 P1 F4 89.0(2) yes
F1 P1 F5 89.91(18) yes
F1 P1 F6 89.0(3) yes
F1 P1 F7 89.3(4) yes
F1 P1 F8 91.6(4) yes
F1 P1 F9 89.0(5) yes
F1 P1 F10 92.4(4) yes
F2 P1 F3 90.6(3) yes
F2 P1 F4 90.1(2) yes
F3 P1 F5 89.4(4) yes
F2 P1 F9 90.0(5) yes
F2 P1 F10 88.6(4) yes
F3 P1 F4 177.6(4) yes
C1 N1 C3 111.91(15) yes
C1 N1 C4 119.59(15) yes
C3 N1 C4 128.49(17) yes
C2 N2 C8 123.69(15) yes
C1 N2 C2 110.88(15) yes
C1 N2 C8 125.40(16) yes
C4 N3 C7 116.22(16) yes
Pd1 N3 C7 129.47(13) yes
Pd1 N3 C4 114.31(11) yes
C4 N4 C5 114.77(17) yes
C15 N5 C17 110.61(15) yes
C17 N5 C18 124.16(15) yes
C15 N5 C18 125.22(15) yes
C15 N6 C16 110.66(15) yes
C16 N6 C22 123.10(15) yes
C15 N6 C22 126.09(15) yes
C18 N7 C21 115.20(16) yes
C18 N8 C19 114.30(17) yes
Pd1 C1 N2 142.70(14) yes
N1 C1 N2 103.93(15) yes
Pd1 C1 N1 113.37(11) yes
N2 C2 C3 107.70(17) yes
N1 C3 C2 105.57(19) yes
N1 C4 N3 113.17(16) yes
N3 C4 N4 128.13(17) yes
N1 C4 N4 118.69(17) yes
N4 C5 C6 122.54(19) yes
C5 C6 C7 117.68(17) no
N3 C7 C6 120.64(17) yes
N2 C8 C13 119.34(16) yes
C9 C8 C13 120.92(18) no
N2 C8 C9 119.73(17) yes
C8 C9 C10 118.83(19) no
C9 C10 C11 121.7(2) no
C10 C11 C14 120.6(2) no
C10 C11 C12 118.26(19) no
C12 C11 C14 121.1(2) no
C11 C12 C13 121.38(19) no
C8 C13 C12 118.89(17) no
N5 C15 N6 104.93(15) yes
Pd1 C15 N5 124.93(13) yes
Pd1 C15 N6 129.92(13) yes
N6 C16 C17 106.91(17) yes
N5 C17 C16 106.88(16) yes
N5 C18 N7 115.77(15) yes
N5 C18 N8 115.32(16) yes
N7 C18 N8 128.92(17) yes
N8 C19 C20 122.78(18) yes
C19 C20 C21 116.81(18) no
N7 C21 C20 121.97(19) yes
N6 C22 C23 119.84(15) yes
N6 C22 C27 119.20(15) yes
C23 C22 C27 120.88(16) no
C22 C23 C24 119.12(16) no
C23 C24 C25 121.22(16) no
C26 C25 C28 120.59(18) no
C24 C25 C28 120.93(17) no
C24 C25 C26 118.46(17) no
C25 C26 C27 121.25(17) no
C22 C27 C26 119.06(16) no
N2 C2 H2 126.00 no
C3 C2 H2 126.00 no
N1 C3 H3 127.00 no
C2 C3 H3 127.00 no
C6 C5 H5 119.00 no
N4 C5 H5 119.00 no
C5 C6 H6 121.00 no
C7 C6 H6 121.00 no
N3 C7 H7 120.00 no
C6 C7 H7 120.00 no
C10 C9 H9 121.00 no
C8 C9 H9 121.00 no
C9 C10 H10 119.00 no
C11 C10 H10 119.00 no
C11 C12 H12 119.00 no
C13 C12 H12 119.00 no
C8 C13 H13 121.00 no
C12 C13 H13 121.00 no
H14A C14 H14C 109.00 no
H14B C14 H14C 109.00 no
C11 C14 H14A 109.00 no
C11 C14 H14B 109.00 no
C11 C14 H14C 109.00 no
H14A C14 H14B 109.00 no
C17 C16 H16 127.00 no
N6 C16 H16 127.00 no
N5 C17 H17 127.00 no
C16 C17 H17 127.00 no
C20 C19 H19 119.00 no
N8 C19 H19 119.00 no
C21 C20 H20 122.00 no
C19 C20 H20 122.00 no
C20 C21 H21 119.00 no
N7 C21 H21 119.00 no
C22 C23 H23 120.00 no
C24 C23 H23 120.00 no
C25 C24 H24 119.00 no
C23 C24 H24 119.00 no
C25 C26 H26 119.00 no
C27 C26 H26 119.00 no
C22 C27 H27 120.00 no
C26 C27 H27 120.00 no
H28A C28 H28C 109.00 no
H28B C28 H28C 109.00 no
C25 C28 H28A 109.00 no
C25 C28 H28B 109.00 no
C25 C28 H28C 109.00 no
H28A C28 H28B 109.00 no

loop_
_geom_bond_atom_site_label_1
_geom_bond_atom_site_label_2
_geom_bond_distance
_geom_bond_publ_flag
Pd1 Cl1 2.3324(5) yes
Pd1 N3 2.0841(15) yes
Pd1 C1 1.9784(17) yes
Pd1 C15 1.9653(18) yes
P1 F7 1.477(11) yes
P1 F1 1.586(3) yes
P1 F2 1.5740(16) yes
P1 F3 1.533(7) yes
P1 F4 1.634(6) yes
P1 F5 1.614(4) yes
P1 F6 1.565(4) yes
P1 F10 1.650(8) yes
P1 F8 1.626(12) yes
P1 F9 1.531(12) yes
N1 C1 1.366(2) yes
N1 C3 1.392(3) yes
N1 C4 1.399(2) yes
N2 C1 1.346(2) yes
N2 C2 1.400(3) yes
N2 C8 1.437(2) yes
N3 C4 1.339(2) yes
N3 C7 1.336(2) yes
N4 C5 1.343(3) yes
N4 C4 1.313(3) yes
N5 C15 1.362(2) yes
N5 C18 1.426(2) yes
N5 C17 1.392(2) yes
N6 C16 1.399(2) yes
N6 C15 1.349(2) yes
N6 C22 1.440(2) yes
N7 C18 1.323(3) yes
N7 C21 1.339(3) yes
N8 C19 1.341(3) yes
N8 C18 1.326(2) yes
C2 C3 1.337(3) no
C5 C6 1.378(3) no
C6 C7 1.386(3) no
C8 C13 1.384(3) no
C8 C9 1.388(3) no
C9 C10 1.384(3) no
C10 C11 1.387(3) no
C11 C12 1.386(3) no
C11 C14 1.512(3) no
C12 C13 1.391(3) no
C16 C17 1.339(3) no
C19 C20 1.381(3) no
C20 C21 1.383(3) no
C22 C27 1.388(3) no
C22 C23 1.390(2) no
C23 C24 1.389(2) no
C24 C25 1.393(3) no
C25 C28 1.505(3) no
C25 C26 1.393(3) no
C26 C27 1.390(3) no
C2 H2 0.9500 no
C3 H3 0.9500 no
C5 H5 0.9500 no
C6 H6 0.9500 no
C7 H7 0.9500 no
C9 H9 0.9500 no
C10 H10 0.9500 no
C12 H12 0.9500 no
C13 H13 0.9500 no
C14 H14C 0.9800 no
C14 H14A 0.9800 no
C14 H14B 0.9800 no
C16 H16 0.9500 no
C17 H17 0.9500 no
C19 H19 0.9500 no
C20 H20 0.9500 no
C21 H21 0.9500 no
C23 H23 0.9500 no
C24 H24 0.9500 no
C26 H26 0.9500 no
C27 H27 0.9500 no
C28 H28A 0.9800 no
C28 H28B 0.9800 no
C28 H28C 0.9800 no

loop_
_geom_hbond_atom_site_label_D
_geom_hbond_atom_site_label_H
_geom_hbond_atom_site_label_A
_geom_hbond_distance_DH
_geom_hbond_distance_HA
_geom_hbond_distance_DA
_geom_hbond_angle_DHA
_geom_hbond_site_symmetry_A
_geom_hbond_publ_flag
C2 H2 F3 0.9500 2.4700 3.358(8) 155.00 1_556 yes
C2 H2 F8 0.9500 2.3000 3.145(12) 148.00 1_556 yes
C6 H6 F5 0.9500 2.4900 3.156(4) 128.00 3_565 yes
C7 H7 Cl1 0.9500 2.8000 3.364(2) 119.00 . yes
C9 H9 F1 0.9500 2.4700 3.162(3) 130.00 1_556 yes
C16 H16 F4 0.9500 2.3900 3.278(6) 155.00 3_666 yes
C16 H16 F7 0.9500 2.1800 3.111(11) 168.00 3_666 yes
C20 H20 F3 0.9500 2.5300 3.195(7) 127.00 4_555 yes
C23 H23 Cl1 0.9500 2.7300 3.6267(18) 157.00 . yes

loop_
_geom_torsion_atom_site_label_1
_geom_torsion_atom_site_label_2
_geom_torsion_atom_site_label_3
_geom_torsion_atom_site_label_4
_geom_torsion
_geom_torsion_publ_flag
Cl1 Pd1 N3 C4 -177.04(12) no
Cl1 Pd1 N3 C7 3.95(16) no
C1 Pd1 N3 C4 -0.16(12) no
C1 Pd1 N3 C7 -179.16(17) no
N3 Pd1 C1 N1 -0.12(13) no
N3 Pd1 C1 N2 179.3(2) no
C15 Pd1 C1 N1 179.78(13) no
C15 Pd1 C1 N2 -0.8(2) no
Cl1 Pd1 C15 N5 -81.07(14) no
Cl1 Pd1 C15 N6 92.62(16) no
C1 Pd1 C15 N5 102.05(15) no
C1 Pd1 C15 N6 -84.27(17) no
C3 N1 C1 Pd1 179.28(13) no
C3 N1 C1 N2 -0.4(2) no
C4 N1 C1 Pd1 0.4(2) no
C4 N1 C1 N2 -179.28(15) no
C1 N1 C3 C2 0.6(2) no
C4 N1 C3 C2 179.41(18) no
C1 N1 C4 N3 -0.5(2) no
C1 N1 C4 N4 -179.32(16) no
C3 N1 C4 N3 -179.20(17) no
C3 N1 C4 N4 2.0(3) no
C2 N2 C1 Pd1 -179.49(18) no
C2 N2 C1 N1 0.0(2) no
C8 N2 C1 Pd1 -1.6(3) no
C8 N2 C1 N1 177.93(16) no
C1 N2 C2 C3 0.4(2) no
C8 N2 C2 C3 -177.57(17) no
C1 N2 C8 C9 116.3(2) no
C1 N2 C8 C13 -64.8(2) no
C2 N2 C8 C9 -66.0(3) no
C2 N2 C8 C13 112.9(2) no
Pd1 N3 C4 N1 0.38(19) no
Pd1 N3 C4 N4 179.05(16) no
C7 N3 C4 N1 179.52(15) no
C7 N3 C4 N4 -1.8(3) no
Pd1 N3 C7 C6 179.26(14) no
C4 N3 C7 C6 0.3(3) no
C5 N4 C4 N1 -179.61(17) no
C5 N4 C4 N3 1.8(3) no
C4 N4 C5 C6 -0.3(3) no
C17 N5 C15 Pd1 176.03(12) no
C17 N5 C15 N6 1.04(19) no
C18 N5 C15 Pd1 -3.8(2) no
C18 N5 C15 N6 -178.81(15) no
C15 N5 C17 C16 -0.7(2) no
C18 N5 C17 C16 179.19(16) no
C15 N5 C18 N7 -4.7(2) no
C15 N5 C18 N8 175.36(16) no
C17 N5 C18 N7 175.47(16) no
C17 N5 C18 N8 -4.5(2) no
C16 N6 C15 Pd1 -175.69(13) no
C16 N6 C15 N5 -1.04(19) no
C22 N6 C15 Pd1 -0.1(3) no
C22 N6 C15 N5 174.59(15) no
C15 N6 C16 C17 0.7(2) no
C22 N6 C16 C17 -175.11(16) no
C15 N6 C22 C23 -46.5(3) no
C15 N6 C22 C27 136.84(19) no
C16 N6 C22 C23 128.62(19) no
C16 N6 C22 C27 -48.0(2) no
C21 N7 C18 N5 178.26(15) no
C21 N7 C18 N8 -1.8(3) no
C18 N7 C21 C20 0.6(3) no
C19 N8 C18 N5 -178.63(15) no
C19 N8 C18 N7 1.4(3) no
C18 N8 C19 C20 0.2(3) no
N2 C2 C3 N1 -0.6(2) no
N4 C5 C6 C7 -1.0(3) no
C5 C6 C7 N3 1.0(3) no
N2 C8 C9 C10 -179.09(18) no
C13 C8 C9 C10 2.0(3) no
N2 C8 C13 C12 178.48(16) no
C9 C8 C13 C12 -2.7(3) no
C8 C9 C10 C11 0.3(3) no
C9 C10 C11 C12 -1.9(3) no
C9 C10 C11 C14 177.0(2) no
C10 C11 C12 C13 1.3(3) no
C14 C11 C12 C13 -177.63(19) no
C11 C12 C13 C8 0.9(3) no
N6 C16 C17 N5 0.0(2) no
N8 C19 C20 C21 -1.2(3) no
C19 C20 C21 N7 0.8(3) no
N6 C22 C23 C24 -177.22(17) no
C27 C22 C23 C24 -0.6(3) no
N6 C22 C27 C26 177.28(17) no
C23 C22 C27 C26 0.7(3) no
C22 C23 C24 C25 0.2(3) no
C23 C24 C25 C26 0.2(3) no
C23 C24 C25 C28 179.0(2) no
C24 C25 C26 C27 -0.2(3) no
C28 C25 C26 C27 -179.0(2) no
C25 C26 C27 C22 -0.3(3) no
